data_7025752
loop_
_publ_author_name
'Hanif, Muhammad'
'Nazarov, Alexey A.'
'Hartinger, Christian G.'
'Kandioller, Wolfgang'
'Jakupec, Michael A.'
'Arion, Vladimir B.'
'Dyson, Paul J.'
'Keppler, Bernhard K.'

_publ_section_title
;
 Osmium(II)--versus ruthenium(II)--arene carbohydrate-based anticancer
 compounds: similarities and differences.
;
_journal_issue 31
_journal_name_full 'Dalton transactions (Cambridge, England : 2003)'
_journal_page_first 7345
_journal_page_last 7352
_journal_paper_doi 10.1039/c003085f
_journal_volume 39
_journal_year 2010
_chemical_absolute_configuration ad
_chemical_formula_moiety 'C19 H23 Cl2 O6 Os P, 0.35(O)'
_chemical_formula_sum 'C19 H23.7 Cl2 O6.35 Os P'
_chemical_formula_weight 645.75
_space_group_IT_number 19
_symmetry_cell_setting orthorhombic
_symmetry_space_group_name_Hall 'P 2ac 2ab'
_symmetry_space_group_name_H-M 'P 21 21 21'
_atom_sites_solution_hydrogens geom
_atom_sites_solution_primary direct
_atom_sites_solution_secondary difmap
_cell_angle_alpha 90.00
_cell_angle_beta 90.00
_cell_angle_gamma 90.00
_cell_formula_units_Z 4
_cell_length_a 8.7180(4)
_cell_length_b 14.8768(7)
_cell_length_c 17.0012(8)
_cell_measurement_reflns_used 9314
_cell_measurement_temperature 100(2)
_cell_measurement_theta_max 29.28
_cell_measurement_theta_min 2.40
_cell_volume 2204.99(18)
_computing_structure_refinement 'SHELXL-97 (Sheldrick, 1997)'
_computing_structure_solution 'SHELXS-97 (Sheldrick, 1990)'
_diffrn_ambient_temperature 100(2)
_diffrn_measured_fraction_theta_full 0.998
_diffrn_measured_fraction_theta_max 0.998
_diffrn_radiation_monochromator graphite
_diffrn_radiation_source 'fine-focus sealed tube'
_diffrn_radiation_type MoK\a
_diffrn_radiation_wavelength 0.71073
_diffrn_reflns_av_R_equivalents 0.0750
_diffrn_reflns_av_sigmaI/netI 0.0388
_diffrn_reflns_limit_h_max 12
_diffrn_reflns_limit_h_min -12
_diffrn_reflns_limit_k_max 20
_diffrn_reflns_limit_k_min -20
_diffrn_reflns_limit_l_max 23
_diffrn_reflns_limit_l_min -23
_diffrn_reflns_number 75287
_diffrn_reflns_theta_full 30.09
_diffrn_reflns_theta_max 30.09
_diffrn_reflns_theta_min 2.71
_exptl_absorpt_coefficient_mu 6.133
_exptl_absorpt_correction_T_max 0.3735
_exptl_absorpt_correction_T_min 0.2606
_exptl_absorpt_correction_type multi-scan
_exptl_absorpt_process_details SADABS
_exptl_crystal_colour orange
_exptl_crystal_density_diffrn 1.945
_exptl_crystal_density_method 'not measured'
_exptl_crystal_description block
_exptl_crystal_F_000 1254
_exptl_crystal_size_max 0.30
_exptl_crystal_size_mid 0.30
_exptl_crystal_size_min 0.20
_refine_diff_density_max 0.740
_refine_diff_density_min -1.013
_refine_diff_density_rms 0.123
_refine_ls_abs_structure_details 'Flack H D (1983), Acta Cryst. A39, 876-881'
_refine_ls_abs_structure_Flack -0.010(4)
_refine_ls_extinction_method none
_refine_ls_goodness_of_fit_ref 1.011
_refine_ls_hydrogen_treatment constr
_refine_ls_matrix_type full
_refine_ls_number_parameters 269
_refine_ls_number_reflns 6470
_refine_ls_number_restraints 0
_refine_ls_restrained_S_all 1.011
_refine_ls_R_factor_all 0.0280
_refine_ls_R_factor_gt 0.0240
_refine_ls_shift/su_max 0.001
_refine_ls_shift/su_mean 0.000
_refine_ls_structure_factor_coef Fsqd
_refine_ls_weighting_details 'calc w=1/[\s^2^(Fo^2^)+(0.0255P)^2^+0.0000P] where P=(Fo^2^+2Fc^2^)/3'
_refine_ls_weighting_scheme calc
_refine_ls_wR_factor_gt 0.0493
_refine_ls_wR_factor_ref 0.0505
_reflns_number_gt 6047
_reflns_number_total 6470
_reflns_threshold_expression >2sigma(I)
_cod_data_source_file c003085f.txt
_cod_data_source_block MUHA052
_cod_original_sg_symbol_H-M P212121
_cod_original_formula_sum 'C19 H23.70 Cl2 O6.35 Os P'
_cod_database_code 7025752

loop_
_symmetry_equiv_pos_as_xyz
'x, y, z'
'-x+1/2, -y, z+1/2'
'-x, y+1/2, -z+1/2'
'x+1/2, -y+1/2, -z'

loop_
_atom_site_label
_atom_site_type_symbol
_atom_site_fract_x
_atom_site_fract_y
_atom_site_fract_z
_atom_site_U_iso_or_equiv
_atom_site_adp_type
_atom_site_occupancy
_atom_site_symmetry_multiplicity
_atom_site_calc_flag
_atom_site_refinement_flags
Os1 Os 0.763846(12) 0.395346(8) 0.337436(7) 0.01185(4) Uani 1 1 d .
Cl1 Cl 0.50495(9) 0.44186(6) 0.36883(6) 0.02050(19) Uani 1 1 d .
Cl2 Cl 0.70390(10) 0.43546(6) 0.20354(5) 0.02100(19) Uani 1 1 d .
P1 P 0.67403(9) 0.25706(6) 0.31267(5) 0.01153(17) Uani 1 1 d .
O1 O 0.7659(3) 0.19785(14) 0.24900(12) 0.0137(4) Uani 1 1 d .
O2 O 0.5062(3) 0.23594(16) 0.27780(14) 0.0157(5) Uani 1 1 d .
O3 O 0.6828(3) 0.19520(15) 0.39019(13) 0.0128(5) Uani 1 1 d .
O4 O 0.8415(3) 0.03811(16) 0.32042(14) 0.0151(5) Uani 1 1 d .
O5 O 0.8392(3) -0.08479(16) 0.40355(17) 0.0246(6) Uani 1 1 d .
O6 O 0.6294(3) -0.02756(16) 0.46531(16) 0.0219(6) Uani 1 1 d .
C1 C 0.6712(4) 0.1185(2) 0.23648(19) 0.0135(7) Uani 1 1 d .
H1 H 0.7033 0.0857 0.1879 0.016 Uiso 1 1 calc R
C2 C 0.5106(4) 0.1571(2) 0.2274(2) 0.0169(7) Uani 1 1 d .
H2A H 0.4910 0.1739 0.1719 0.020 Uiso 1 1 calc R
H2B H 0.4326 0.1126 0.2440 0.020 Uiso 1 1 calc R
C3 C 0.6326(3) 0.1022(2) 0.38497(19) 0.0129(6) Uani 1 1 d .
H3 H 0.5193 0.0969 0.3928 0.015 Uiso 1 1 calc R
C4 C 0.6829(4) 0.0586(2) 0.3079(2) 0.0116(7) Uani 1 1 d .
H4 H 0.6237 0.0020 0.2989 0.014 Uiso 1 1 calc R
C5 C 0.8569(4) 0.0087(2) 0.3990(2) 0.0168(8) Uani 1 1 d .
H5 H 0.9569 0.0284 0.4221 0.020 Uiso 1 1 calc R
C6 C 0.7200(4) 0.0478(2) 0.44533(19) 0.0161(7) Uani 1 1 d .
H6 H 0.7521 0.0840 0.4921 0.019 Uiso 1 1 calc R
C7 C 0.7163(4) -0.1087(2) 0.4546(2) 0.0179(7) Uani 1 1 d .
C8 C 0.7794(6) -0.1393(3) 0.5326(2) 0.0365(11) Uani 1 1 d .
H8A H 0.6945 -0.1555 0.5676 0.055 Uiso 1 1 calc R
H8B H 0.8391 -0.0905 0.5564 0.055 Uiso 1 1 calc R
H8C H 0.8456 -0.1917 0.5246 0.055 Uiso 1 1 calc R
C9 C 0.6159(5) -0.1767(3) 0.4144(2) 0.0254(9) Uani 1 1 d .
H9A H 0.5311 -0.1934 0.4494 0.038 Uiso 1 1 calc R
H9B H 0.6764 -0.2303 0.4018 0.038 Uiso 1 1 calc R
H9C H 0.5745 -0.1508 0.3658 0.038 Uiso 1 1 calc R
C10 C 0.8627(4) 0.5085(2) 0.4147(2) 0.0200(8) Uani 1 1 d .
C11 C 0.9471(4) 0.5041(2) 0.3448(2) 0.0207(8) Uani 1 1 d .
C12 C 1.0083(4) 0.4201(2) 0.3162(2) 0.0176(8) Uani 1 1 d .
C13 C 0.9971(4) 0.3405(2) 0.3633(2) 0.0136(7) Uani 1 1 d .
C14 C 0.9069(4) 0.3450(2) 0.4341(2) 0.0142(7) Uani 1 1 d .
C15 C 0.8341(4) 0.4263(2) 0.4577(2) 0.0165(7) Uani 1 1 d .
C16 C 0.7894(5) 0.5936(2) 0.4424(2) 0.0301(9) Uani 1 1 d .
H16A H 0.8312 0.6445 0.4127 0.045 Uiso 1 1 calc R
H16B H 0.8105 0.6019 0.4985 0.045 Uiso 1 1 calc R
H16C H 0.6783 0.5902 0.4341 0.045 Uiso 1 1 calc R
C17 C 1.0728(3) 0.2533(2) 0.3412(2) 0.0150(7) Uani 1 1 d .
H17 H 0.9964 0.2040 0.3488 0.018 Uiso 1 1 calc R
C18 C 1.2063(4) 0.2378(2) 0.3990(2) 0.0202(8) Uani 1 1 d .
H18A H 1.2578 0.1811 0.3862 0.030 Uiso 1 1 calc R
H18B H 1.1663 0.2349 0.4528 0.030 Uiso 1 1 calc R
H18C H 1.2797 0.2874 0.3948 0.030 Uiso 1 1 calc R
C19 C 1.1286(4) 0.2497(3) 0.25602(19) 0.0211(8) Uani 1 1 d .
H19A H 1.1757 0.1910 0.2458 0.032 Uiso 1 1 calc R
H19B H 1.2045 0.2972 0.2473 0.032 Uiso 1 1 calc R
H19C H 1.0415 0.2584 0.2204 0.032 Uiso 1 1 calc R
O7 O 0.5982(4) -0.3045(3) 0.58902(19) 0.051(3) Uani 0.35 1 d PR

loop_
_atom_site_aniso_label
_atom_site_aniso_U_11
_atom_site_aniso_U_22
_atom_site_aniso_U_33
_atom_site_aniso_U_23
_atom_site_aniso_U_13
_atom_site_aniso_U_12
Os1 0.01051(5) 0.00976(6) 0.01528(6) 0.00255(5) -0.00162(5) 0.00000(5)
Cl1 0.0137(4) 0.0187(4) 0.0290(5) 0.0002(4) 0.0014(3) 0.0043(3)
Cl2 0.0202(4) 0.0245(4) 0.0183(4) 0.0053(4) -0.0051(3) 0.0009(3)
P1 0.0082(3) 0.0118(4) 0.0145(4) 0.0003(3) -0.0004(3) 0.0002(3)
O1 0.0135(11) 0.0147(11) 0.0128(10) -0.0005(9) 0.0022(10) -0.0029(10)
O2 0.0106(10) 0.0138(13) 0.0227(14) -0.0024(11) -0.0025(10) -0.0014(9)
O3 0.0168(11) 0.0079(11) 0.0138(12) -0.0016(10) 0.0009(9) -0.0007(9)
O4 0.0133(10) 0.0200(13) 0.0119(13) 0.0009(10) 0.0001(9) 0.0069(10)
O5 0.0279(13) 0.0102(13) 0.0358(16) 0.0028(11) 0.0083(12) 0.0058(11)
O6 0.0300(14) 0.0098(12) 0.0259(15) 0.0024(11) 0.0106(12) 0.0004(11)
C1 0.0130(13) 0.0163(18) 0.0112(16) -0.0010(14) -0.0001(12) -0.0006(13)
C2 0.0151(15) 0.0170(18) 0.0185(19) -0.0033(15) -0.0034(14) -0.0011(14)
C3 0.0151(13) 0.0092(15) 0.0145(16) -0.0010(15) 0.0019(12) -0.0009(15)
C4 0.0109(13) 0.0120(16) 0.0119(16) -0.0008(14) 0.0004(12) 0.0022(12)
C5 0.0183(16) 0.0141(19) 0.0181(19) 0.0023(15) -0.0034(14) 0.0001(13)
C6 0.0223(17) 0.0097(15) 0.0162(16) -0.0013(13) -0.0001(14) -0.0021(14)
C7 0.0265(16) 0.0102(15) 0.0169(16) 0.0014(14) -0.0028(14) 0.0035(17)
C8 0.051(3) 0.035(2) 0.023(2) 0.0025(18) -0.012(2) 0.004(2)
C9 0.029(2) 0.016(2) 0.030(2) -0.0042(18) -0.0071(17) -0.0031(16)
C10 0.0181(16) 0.0121(19) 0.030(2) -0.0033(16) -0.0071(15) -0.0016(14)
C11 0.0151(14) 0.0153(17) 0.032(2) 0.0058(18) -0.0069(17) -0.0064(12)
C12 0.0146(14) 0.0197(19) 0.0185(19) 0.0027(15) -0.0044(13) -0.0017(13)
C13 0.0117(14) 0.0144(17) 0.0146(17) -0.0004(14) -0.0004(12) 0.0002(12)
C14 0.0134(15) 0.0151(18) 0.0141(18) 0.0007(14) -0.0047(13) 0.0000(13)
C15 0.0178(16) 0.0121(17) 0.0196(18) 0.0003(14) -0.0100(14) -0.0016(13)
C16 0.034(2) 0.0171(19) 0.039(2) -0.0069(17) -0.0087(18) 0.0060(18)
C17 0.0113(13) 0.0152(17) 0.0185(17) 0.0013(16) 0.0030(15) 0.0001(11)
C18 0.0137(15) 0.026(2) 0.0211(18) 0.0038(16) -0.0039(14) 0.0056(14)
C19 0.0133(15) 0.034(2) 0.0163(18) -0.0027(17) -0.0002(14) 0.0023(15)
O7 0.046(6) 0.071(8) 0.036(6) 0.007(5) 0.001(5) -0.022(6)

loop_
_atom_type_symbol
_atom_type_description
_atom_type_scat_dispersion_real
_atom_type_scat_dispersion_imag
_atom_type_scat_source
C C 0.0033 0.0016 'International Tables Vol C Tables 4.2.6.8 and 6.1.1.4'
H H 0.0000 0.0000 'International Tables Vol C Tables 4.2.6.8 and 6.1.1.4'
O O 0.0106 0.0060 'International Tables Vol C Tables 4.2.6.8 and 6.1.1.4'
P P 0.1023 0.0942 'International Tables Vol C Tables 4.2.6.8 and 6.1.1.4'
Cl Cl 0.1484 0.1585 'International Tables Vol C Tables 4.2.6.8 and 6.1.1.4'
Os Os -1.2165 7.6030 'International Tables Vol C Tables 4.2.6.8 and 6.1.1.4'

loop_
_geom_angle_atom_site_label_1
_geom_angle_atom_site_label_2
_geom_angle_atom_site_label_3
_geom_angle
C15 Os1 C12 81.13(13)
C15 Os1 C14 37.97(13)
C12 Os1 C14 68.16(13)
C15 Os1 C13 68.77(13)
C12 Os1 C13 37.71(13)
C14 Os1 C13 37.92(12)
C15 Os1 P1 117.88(9)
C12 Os1 P1 117.57(10)
C14 Os1 P1 91.48(10)
C13 Os1 P1 91.14(9)
C15 Os1 C11 66.54(14)
C12 Os1 C11 37.60(13)
C14 Os1 C11 78.63(13)
C13 Os1 C11 67.04(12)
P1 Os1 C11 155.17(10)
C15 Os1 C10 37.48(13)
C12 Os1 C10 66.88(13)
C14 Os1 C10 67.02(13)
C13 Os1 C10 79.28(13)
P1 Os1 C10 155.36(10)
C11 Os1 C10 35.60(14)
C15 Os1 Cl2 153.23(10)
C12 Os1 Cl2 90.80(9)
C14 Os1 Cl2 156.16(9)
C13 Os1 Cl2 118.24(9)
P1 Os1 Cl2 88.51(3)
C11 Os1 Cl2 91.61(10)
C10 Os1 Cl2 116.05(10)
C15 Os1 Cl1 89.70(10)
C12 Os1 Cl1 153.47(10)
C14 Os1 Cl1 117.55(9)
C13 Os1 Cl1 155.46(9)
P1 Os1 Cl1 88.74(3)
C11 Os1 Cl1 116.05(9)
C10 Os1 Cl1 90.82(9)
Cl2 Os1 Cl1 86.29(3)
O3 P1 O1 102.38(12)
O3 P1 O2 103.47(13)
O1 P1 O2 95.63(13)
O3 P1 Os1 110.77(9)
O1 P1 Os1 117.05(9)
O2 P1 Os1 124.47(10)
C1 O1 P1 105.03(18)
C2 O2 P1 110.51(19)
C3 O3 P1 118.7(2)
C5 O4 C4 107.4(3)
C5 O5 C7 111.3(3)
C6 O6 C7 109.9(3)
O1 C1 C4 108.8(3)
O1 C1 C2 103.4(3)
C4 C1 C2 111.5(3)
O1 C1 H1 110.9
C4 C1 H1 110.9
C2 C1 H1 110.9
O2 C2 C1 105.6(3)
O2 C2 H2A 110.6
C1 C2 H2A 110.6
O2 C2 H2B 110.6
C1 C2 H2B 110.6
H2A C2 H2B 108.8
O3 C3 C6 108.4(3)
O3 C3 C4 111.7(3)
C6 C3 C4 102.2(3)
O3 C3 H3 111.4
C6 C3 H3 111.4
C4 C3 H3 111.4
O4 C4 C1 108.1(3)
O4 C4 C3 103.9(3)
C1 C4 C3 114.9(3)
O4 C4 H4 109.9
C1 C4 H4 109.9
C3 C4 H4 109.9
O5 C5 O4 110.4(3)
O5 C5 C6 105.1(3)
O4 C5 C6 107.0(3)
O5 C5 H5 111.3
O4 C5 H5 111.3
C6 C5 H5 111.3
O6 C6 C3 107.8(3)
O6 C6 C5 104.8(3)
C3 C6 C5 104.2(3)
O6 C6 H6 113.1
C3 C6 H6 113.1
C5 C6 H6 113.1
O5 C7 O6 105.3(3)
O5 C7 C9 109.2(3)
O6 C7 C9 108.4(3)
O5 C7 C8 109.7(3)
O6 C7 C8 109.6(3)
C9 C7 C8 114.2(3)
C7 C8 H8A 109.5
C7 C8 H8B 109.5
H8A C8 H8B 109.5
C7 C8 H8C 109.5
H8A C8 H8C 109.5
H8B C8 H8C 109.5
C7 C9 H9A 109.5
C7 C9 H9B 109.5
H9A C9 H9B 109.5
C7 C9 H9C 109.5
H9A C9 H9C 109.5
H9B C9 H9C 109.5
C11 C10 C15 118.7(3)
C11 C10 C16 122.1(3)
C15 C10 C16 118.9(3)
C11 C10 Os1 71.2(2)
C15 C10 Os1 66.78(19)
C16 C10 Os1 129.7(3)
C10 C11 C12 121.4(3)
C10 C11 Os1 73.2(2)
C12 C11 Os1 68.02(18)
C13 C12 C11 120.2(3)
C13 C12 Os1 72.73(19)
C11 C12 Os1 74.38(18)
C12 C13 C14 117.8(3)
C12 C13 C17 123.0(3)
C14 C13 C17 119.2(3)
C12 C13 Os1 69.56(18)
C14 C13 Os1 69.53(18)
C17 C13 Os1 131.7(2)
C15 C14 C13 121.2(3)
C15 C14 Os1 70.6(2)
C13 C14 Os1 72.55(19)
C14 C15 C10 119.9(3)
C14 C15 Os1 71.4(2)
C10 C15 Os1 75.7(2)
C10 C16 H16A 109.5
C10 C16 H16B 109.5
H16A C16 H16B 109.5
C10 C16 H16C 109.5
H16A C16 H16C 109.5
H16B C16 H16C 109.5
C13 C17 C19 114.0(3)
C13 C17 C18 107.6(3)
C19 C17 C18 111.0(3)
C13 C17 H17 108.0
C19 C17 H17 108.0
C18 C17 H17 108.0
C17 C18 H18A 109.5
C17 C18 H18B 109.5
H18A C18 H18B 109.5
C17 C18 H18C 109.5
H18A C18 H18C 109.5
H18B C18 H18C 109.5
C17 C19 H19A 109.5
C17 C19 H19B 109.5
H19A C19 H19B 109.5
C17 C19 H19C 109.5
H19A C19 H19C 109.5
H19B C19 H19C 109.5

loop_
_geom_bond_atom_site_label_1
_geom_bond_atom_site_label_2
_geom_bond_distance
Os1 C15 2.183(3)
Os1 C12 2.193(3)
Os1 C14 2.195(3)
Os1 C13 2.235(3)
Os1 P1 2.2411(9)
Os1 C11 2.277(3)
Os1 C10 2.303(3)
Os1 Cl2 2.4106(9)
Os1 Cl1 2.4203(8)
P1 O3 1.609(2)
P1 O1 1.609(2)
P1 O2 1.610(2)
O1 C1 1.456(4)
O2 C2 1.454(4)
O3 C3 1.454(4)
O4 C5 1.412(4)
O4 C4 1.432(4)
O5 C5 1.402(4)
O5 C7 1.425(4)
O6 C6 1.413(4)
O6 C7 1.437(4)
C1 C4 1.509(5)
C1 C2 1.520(4)
C1 H1 1.0000
C2 H2A 0.9900
C2 H2B 0.9900
C3 C6 1.513(5)
C3 C4 1.527(5)
C3 H3 1.0000
C4 H4 1.0000
C5 C6 1.543(5)
C5 H5 1.0000
C6 H6 1.0000
C7 C9 1.503(5)
C7 C8 1.505(5)
C8 H8A 0.9800
C8 H8B 0.9800
C8 H8C 0.9800
C9 H9A 0.9800
C9 H9B 0.9800
C9 H9C 0.9800
C10 C11 1.400(5)
C10 C15 1.446(5)
C10 C16 1.495(5)
C11 C12 1.443(5)
C12 C13 1.432(5)
C13 C14 1.440(5)
C13 C17 1.503(5)
C14 C15 1.424(5)
C16 H16A 0.9800
C16 H16B 0.9800
C16 H16C 0.9800
C17 C19 1.528(5)
C17 C18 1.542(4)
C17 H17 1.0000
C18 H18A 0.9800
C18 H18B 0.9800
C18 H18C 0.9800
C19 H19A 0.9800
C19 H19B 0.9800
C19 H19C 0.9800

loop_
_geom_torsion_atom_site_label_1
_geom_torsion_atom_site_label_2
_geom_torsion_atom_site_label_3
_geom_torsion_atom_site_label_4
_geom_torsion
C15 Os1 P1 O3 -3.14(14)
C12 Os1 P1 O3 91.42(14)
C14 Os1 P1 O3 25.39(13)
C13 Os1 P1 O3 63.33(13)
C11 Os1 P1 O3 90.9(3)
C10 Os1 P1 O3 -2.9(2)
Cl2 Os1 P1 O3 -178.45(10)
Cl1 Os1 P1 O3 -92.13(10)
C15 Os1 P1 O1 -119.95(14)
C12 Os1 P1 O1 -25.39(15)
C14 Os1 P1 O1 -91.42(14)
C13 Os1 P1 O1 -53.49(13)
C11 Os1 P1 O1 -25.9(3)
C10 Os1 P1 O1 -119.7(2)
Cl2 Os1 P1 O1 64.74(10)
Cl1 Os1 P1 O1 151.06(10)
C15 Os1 P1 O2 121.09(15)
C12 Os1 P1 O2 -144.35(15)
C14 Os1 P1 O2 149.62(15)
C13 Os1 P1 O2 -172.44(14)
C11 Os1 P1 O2 -144.8(3)
C10 Os1 P1 O2 121.3(2)
Cl2 Os1 P1 O2 -54.22(12)
Cl1 Os1 P1 O2 32.10(12)
O3 P1 O1 C1 66.7(2)
O2 P1 O1 C1 -38.41(19)
Os1 P1 O1 C1 -171.95(15)
O3 P1 O2 C2 -86.1(2)
O1 P1 O2 C2 18.0(2)
Os1 P1 O2 C2 146.51(18)
O1 P1 O3 C3 -53.0(2)
O2 P1 O3 C3 45.9(2)
Os1 P1 O3 C3 -178.58(18)
P1 O1 C1 C4 -73.0(3)
P1 O1 C1 C2 45.7(3)
P1 O2 C2 C1 7.2(3)
O1 C1 C2 O2 -32.8(3)
C4 C1 C2 O2 83.9(3)
P1 O3 C3 C6 151.8(2)
P1 O3 C3 C4 40.0(3)
C5 O4 C4 C1 160.9(3)
C5 O4 C4 C3 38.5(3)
O1 C1 C4 O4 -56.4(3)
C2 C1 C4 O4 -169.9(3)
O1 C1 C4 C3 59.0(3)
C2 C1 C4 C3 -54.4(4)
O3 C3 C4 O4 78.1(3)
C6 C3 C4 O4 -37.6(3)
O3 C3 C4 C1 -39.7(4)
C6 C3 C4 C1 -155.5(3)
C7 O5 C5 O4 -121.5(3)
C7 O5 C5 C6 -6.4(4)
C4 O4 C5 O5 90.6(3)
C4 O4 C5 C6 -23.3(3)
C7 O6 C6 C3 125.9(3)
C7 O6 C6 C5 15.4(3)
O3 C3 C6 O6 154.0(2)
C4 C3 C6 O6 -87.9(3)
O3 C3 C6 C5 -95.0(3)
C4 C3 C6 C5 23.1(3)
O5 C5 C6 O6 -5.5(4)
O4 C5 C6 O6 111.9(3)
O5 C5 C6 C3 -118.7(3)
O4 C5 C6 C3 -1.2(3)
C5 O5 C7 O6 15.7(4)
C5 O5 C7 C9 131.9(3)
C5 O5 C7 C8 -102.2(3)
C6 O6 C7 O5 -19.4(3)
C6 O6 C7 C9 -136.1(3)
C6 O6 C7 C8 98.6(3)
C15 Os1 C10 C11 134.3(3)
C12 Os1 C10 C11 27.9(2)
C14 Os1 C10 C11 103.0(2)
C13 Os1 C10 C11 65.3(2)
P1 Os1 C10 C11 134.0(2)
Cl2 Os1 C10 C11 -51.0(2)
Cl1 Os1 C10 C11 -137.3(2)
C12 Os1 C10 C15 -106.3(2)
C14 Os1 C10 C15 -31.3(2)
C13 Os1 C10 C15 -69.0(2)
P1 Os1 C10 C15 -0.3(4)
C11 Os1 C10 C15 -134.3(3)
Cl2 Os1 C10 C15 174.71(17)
Cl1 Os1 C10 C15 88.4(2)
C15 Os1 C10 C16 -109.1(4)
C12 Os1 C10 C16 144.5(4)
C14 Os1 C10 C16 -140.4(4)
C13 Os1 C10 C16 -178.1(4)
P1 Os1 C10 C16 -109.4(3)
C11 Os1 C10 C16 116.6(4)
Cl2 Os1 C10 C16 65.6(4)
Cl1 Os1 C10 C16 -20.7(3)
C15 C10 C11 C12 -1.4(5)
C16 C10 C11 C12 -175.7(3)
Os1 C10 C11 C12 -50.1(3)
C15 C10 C11 Os1 48.6(3)
C16 C10 C11 Os1 -125.7(3)
C15 Os1 C11 C10 -28.3(2)
C12 Os1 C11 C10 -135.1(3)
C14 Os1 C11 C10 -66.2(2)
C13 Os1 C11 C10 -104.2(2)
P1 Os1 C11 C10 -134.4(2)
Cl2 Os1 C11 C10 135.7(2)
Cl1 Os1 C11 C10 49.0(2)
C15 Os1 C11 C12 106.7(2)
C14 Os1 C11 C12 68.9(2)
C13 Os1 C11 C12 30.9(2)
P1 Os1 C11 C12 0.7(4)
C10 Os1 C11 C12 135.1(3)
Cl2 Os1 C11 C12 -89.2(2)
Cl1 Os1 C11 C12 -175.88(17)
C10 C11 C12 C13 -6.4(5)
Os1 C11 C12 C13 -58.7(3)
C10 C11 C12 Os1 52.3(3)
C15 Os1 C12 C13 66.6(2)
C14 Os1 C12 C13 29.4(2)
P1 Os1 C12 C13 -50.3(2)
C11 Os1 C12 C13 129.3(3)
C10 Os1 C12 C13 102.8(2)
Cl2 Os1 C12 C13 -139.07(19)
Cl1 Os1 C12 C13 137.6(2)
C15 Os1 C12 C11 -62.8(2)
C14 Os1 C12 C11 -99.9(2)
C13 Os1 C12 C11 -129.3(3)
P1 Os1 C12 C11 -179.67(18)
C10 Os1 C12 C11 -26.5(2)
Cl2 Os1 C12 C11 91.6(2)
Cl1 Os1 C12 C11 8.3(3)
C11 C12 C13 C14 7.7(5)
Os1 C12 C13 C14 -51.8(3)
C11 C12 C13 C17 -173.3(3)
Os1 C12 C13 C17 127.2(3)
C11 C12 C13 Os1 59.5(3)
C15 Os1 C13 C12 -103.4(2)
C14 Os1 C13 C12 -132.1(3)
P1 Os1 C13 C12 137.0(2)
C11 Os1 C13 C12 -30.8(2)
C10 Os1 C13 C12 -65.9(2)
Cl2 Os1 C13 C12 48.0(2)
Cl1 Os1 C13 C12 -133.6(2)
C15 Os1 C13 C14 28.7(2)
C12 Os1 C13 C14 132.1(3)
P1 Os1 C13 C14 -90.93(19)
C11 Os1 C13 C14 101.3(2)
C10 Os1 C13 C14 66.2(2)
Cl2 Os1 C13 C14 -179.86(17)
Cl1 Os1 C13 C14 -1.5(3)
C15 Os1 C13 C17 140.1(3)
C12 Os1 C13 C17 -116.5(4)
C14 Os1 C13 C17 111.4(4)
P1 Os1 C13 C17 20.5(3)
C11 Os1 C13 C17 -147.3(4)
C10 Os1 C13 C17 177.7(3)
Cl2 Os1 C13 C17 -68.4(3)
Cl1 Os1 C13 C17 110.0(3)
C12 C13 C14 C15 -1.5(5)
C17 C13 C14 C15 179.5(3)
Os1 C13 C14 C15 -53.3(3)
C12 C13 C14 Os1 51.8(3)
C17 C13 C14 Os1 -127.2(3)
C12 Os1 C14 C15 104.1(2)
C13 Os1 C14 C15 133.4(3)
P1 Os1 C14 C15 -136.66(19)
C11 Os1 C14 C15 66.3(2)
C10 Os1 C14 C15 30.9(2)
Cl2 Os1 C14 C15 133.7(2)
Cl1 Os1 C14 C15 -47.3(2)
C15 Os1 C14 C13 -133.4(3)
C12 Os1 C14 C13 -29.3(2)
P1 Os1 C14 C13 89.96(19)
C11 Os1 C14 C13 -67.1(2)
C10 Os1 C14 C13 -102.4(2)
Cl2 Os1 C14 C13 0.3(4)
Cl1 Os1 C14 C13 179.31(16)
C13 C14 C15 C10 -6.3(5)
Os1 C14 C15 C10 -60.5(3)
C13 C14 C15 Os1 54.2(3)
C11 C10 C15 C14 7.7(5)
C16 C10 C15 C14 -177.8(3)
Os1 C10 C15 C14 58.3(3)
C11 C10 C15 Os1 -50.6(3)
C16 C10 C15 Os1 123.9(3)
C12 Os1 C15 C14 -65.7(2)
C13 Os1 C15 C14 -28.64(19)
P1 Os1 C15 C14 50.9(2)
C11 Os1 C15 C14 -101.9(2)
C10 Os1 C15 C14 -128.9(3)
Cl2 Os1 C15 C14 -139.5(2)
Cl1 Os1 C15 C14 139.33(19)
C12 Os1 C15 C10 63.3(2)
C14 Os1 C15 C10 128.9(3)
C13 Os1 C15 C10 100.3(2)
P1 Os1 C15 C10 179.85(17)
C11 Os1 C15 C10 27.0(2)
Cl2 Os1 C15 C10 -10.6(3)
Cl1 Os1 C15 C10 -91.7(2)
C12 C13 C17 C19 -14.2(4)
C14 C13 C17 C19 164.7(3)
Os1 C13 C17 C19 76.9(4)
C12 C13 C17 C18 109.4(4)
C14 C13 C17 C18 -71.7(4)
Os1 C13 C17 C18 -159.5(3)
